data_1541761
loop_
_publ_author_name
'Zheng Nanfeng'
'Bu Xianhui'
'Wang Bing'
'Feng Pingyun'

_publ_section_title
;
 Microporous and photoluminescent chalcogenide zeolite analogs
;
_journal_name_full Science
_journal_page_first 2366
_journal_page_last 2369
_journal_volume 298
_journal_year 2002
_chemical_formula_sum 'In2 S8 Sn2'
_chemical_name_systematic '(In2 Sn2 S8) (C6 H15 N3)'
_space_group_IT_number 29
_symmetry_space_group_name_Hall 'P 2c -2ac'
_symmetry_space_group_name_H-M 'P c a 21'
_cell_angle_alpha 90
_cell_angle_beta 90
_cell_angle_gamma 90
_cell_formula_units_Z 8
_cell_length_a 13.379
_cell_length_b 16.943
_cell_length_c 25.973
_cell_volume 5887.570
_citation_journal_id_ASTM SCIEAS
_cod_data_source_file ZhengNanfeng_SCIEAS_2002_506.cif
_cod_data_source_block In2S8Sn2
_cod_original_cell_volume 5887.57
_cod_database_code 1541761

loop_
_symmetry_equiv_pos_as_xyz
x,y,z
-x,-y,z+1/2
-x+1/2,y,z+1/2
x+1/2,-y,z

loop_
_atom_site_label
_atom_site_type_symbol
_atom_site_fract_x
_atom_site_fract_y
_atom_site_fract_z
_atom_site_occupancy
_atom_site_U_iso_or_equiv
In8 In+3 0.80546 0.23504 0.07233 0.5 0.0
In1 In+3 0.68122 0.48647 0.30937 0.5 0.0
Sn1 Sn+4 0.68122 0.48647 0.30937 0.5 0.0
In5 In+3 0.7602 0.36197 0.19403 0.5 0.0
S14 S-1 0.976 0.2266 0.1021 1 0.0
Sn5 Sn+4 0.7602 0.36197 0.19403 0.5 0.0
S7 S-2 0.7931 0.2519 -0.0199 1 0.0
Sn4 Sn+4 0.78748 0.011 0.06048 0.5 0.0
S8 S-2 1.0438 0.1203 -0.0336 1 0.0
In2 In+3 0.94075 0.38785 0.30626 0.5 0.0
Sn6 Sn+4 0.86738 0.13536 -0.05558 0.5 0.0
In7 In+3 0.70489 0.26275 0.32415 0.5 0.0
Sn7 Sn+4 0.70489 0.26275 0.32415 0.5 0.0
Sn8 Sn+4 0.80546 0.23504 0.07233 0.5 0.0
S5 S-2 0.8557 0.5062 0.3344 1 0.0
S13 S-1 0.7073 0.1232 0.1019 1 0.0
S12 S-2 0.7713 0.0191 -0.0319 1 0.0
S15 S-1 0.6079 0.3751 0.3539 1 0.0
S6 S-2 0.6889 0.2443 0.231 1 0.0
In4 In+3 0.78748 0.011 0.06048 0.5 0.0
S3 S-2 0.9604 -0.009 0.0868 1 0.0
Sn2 Sn+4 0.94075 0.38785 0.30626 0.5 0.0
Sn3 Sn+4 1.04478 0.11081 0.0594 0.5 0.0
In6 In+3 0.86738 0.13536 -0.05558 0.5 0.0
S1 S-2 0.7366 0.3597 0.1014 1 0.0
S16 S-1 0.6092 0.6095 0.3391 1 0.0
S4 S-2 0.938 0.3756 0.2137 1 0.0
In3 In+3 1.04478 0.11081 0.0594 0.5 0.0
S9 S-2 0.865 0.1369 -0.1475 1 0.0
S2 S-2 1.2154 0.1119 0.0905 1 0.0
S10 S-2 0.6637 0.4773 0.2177 1 0.0
S11 S-2 0.8775 0.2715 0.3509 1 0.0
